data_9011941
loop_
_publ_author_name
'Rosenberg, K. A.'
'Rastsvetaeva, R. K.'
'Pekov, I. V.'
'Chukanov, N. V.'
'Verin, I. A.'

_publ_section_title
;
 Crystal structure of Sr-rich tsepinite
;
_journal_name_full 'Doklady Akademii Nauk SSSR'
_journal_page_first 784
_journal_page_last 787
_journal_volume 393
_journal_year 2003
_chemical_formula_sum 'Ba0.14 Ca0.2 H27.34 K0.42 Na0.2 Nb1.2 O32.02 Si8 Sr0.64 Ti2.8'
_chemical_name_mineral Tsepinite-K
_space_group_IT_number 8
_symmetry_space_group_name_Hall 'C -2y'
_symmetry_space_group_name_H-M 'C 1 m 1'
_cell_angle_alpha 90
_cell_angle_beta 117.28
_cell_angle_gamma 90
_cell_formula_units_Z 2
_cell_length_a 14.490
_cell_length_b 14.23
_cell_length_c 7.881
_cell_volume 1444.267
_database_code_amcsd 0012497
_exptl_crystal_density_diffrn 2.563
_cod_original_formula_sum 'K.42 Na.2 Ca.2 (Ti2.8 Nb1.2) Sr.64 Si8 O32.02 Ba.14 H27.34'
_cod_database_code 9011941

loop_
_space_group_symop_operation_xyz
x,y,z
1/2+x,1/2+y,z
x,-y,z
1/2+x,1/2-y,z

loop_
_atom_site_label
_atom_site_fract_x
_atom_site_fract_y
_atom_site_fract_z
_atom_site_occupancy
_atom_site_U_iso_or_equiv
_atom_site_type_symbol
_atom_site_attached_hydrogens
K 0.49900 0.19100 -0.00600 0.21000 0.03300 K 0
Na 0.45200 0.14100 0.82500 0.10000 0.01400 Na 0
Ca 0.45200 0.14100 0.82500 0.10000 0.01400 Ca 0
Ti1 0.00000 0.24060 0.50000 0.70000 0.02490 Ti 0
Nb1 0.00000 0.24060 0.50000 0.30000 0.02490 Nb 0
Ti2 0.24270 0.24770 0.48250 0.70000 0.02960 Ti 0
Nb2 0.24270 0.24770 0.48250 0.30000 0.02960 Nb 0
Sr1 0.00060 0.00000 0.47300 0.20000 0.01800 Sr 0
Sr2 0.24600 0.00000 0.48600 0.14000 0.02700 Sr 0
Sr3 0.92060 0.24010 -0.00400 0.15000 0.03800 Sr 0
Si1 0.19910 0.10980 0.78330 1.00000 0.01000 Si 0
Si2 0.79790 0.11050 0.19780 1.00000 0.02500 Si 0
Si3 0.30850 0.10880 0.22110 1.00000 0.01900 Si 0
Si4 0.68460 0.11100 0.74670 1.00000 0.01400 Si 0
O1 0.24400 0.12860 0.00800 1.00000 0.03700 O 0
O2 0.76100 0.13200 0.98100 1.00000 0.05800 O 0
O3 0.26660 0.16040 0.70000 1.00000 0.02900 O 0
O4 0.72630 0.17410 0.27300 1.00000 0.03900 O 0
O5 0.09930 0.23980 0.38900 1.00000 0.00800 O 0
O6 0.90400 0.23600 0.59300 1.00000 0.06100 O 0
O7 0.19800 0.00000 0.74200 1.00000 0.08700 O 0
O8 0.77600 0.00000 0.21900 1.00000 0.02800 O 0
O9 0.42330 0.15800 0.30500 1.00000 0.05100 O 0
O10 0.58320 0.17560 0.69100 1.00000 0.02800 O 0
O11 0.25100 0.13200 0.34200 1.00000 0.05200 O 0
O12 0.74990 0.14630 0.64600 1.00000 0.03000 O 0
O13 0.32200 0.00000 0.25000 1.00000 0.12000 O 0
O14 0.65450 0.00000 0.72800 1.00000 0.01200 O 0
O15 0.08490 0.13080 0.66100 1.00000 0.01800 O 0
O16 0.92040 0.14800 0.30900 1.00000 0.06600 O 0
Ba1 0.44200 0.00000 0.69600 0.04000 0.07500 Ba 0
Wat1 0.44200 0.00000 0.69600 0.34000 0.07500 O 2
Ba2 0.58600 0.00000 0.26800 0.03000 0.05500 Ba 0
Wat2 0.58600 0.00000 0.26800 0.11000 0.05500 O 2
Ba3 0.91600 0.00000 0.66600 0.07000 0.04900 Ba 0
Wat3 0.91600 0.00000 0.66600 0.31000 0.04900 O 2
Wat4 0.11200 0.00000 0.31100 0.38000 0.05900 O 2
Wat5 0.54600 0.09000 0.14900 0.36000 0.04400 O 2
Wat6 0.00100 0.16200 0.01200 0.40000 0.06100 O 2
Wat7 0.48000 0.15500 0.97300 0.20000 0.04000 O 2
Wat8 0.47500 0.04100 0.77800 0.11000 0.04800 O 2
Wat9 0.97900 0.08900 0.86000 0.22000 0.03100 O 2
Wat10 0.58800 0.26500 0.99000 0.15000 0.02500 O 2

loop_
_cod_changelog_entry_id
_cod_changelog_entry_author
_cod_changelog_entry_date
_cod_changelog_entry_text
1
;cod-tools version 3.8.0
Id: cif_guess_AMCSD_atom_types 9581 2023-05-17 12:35:41Z saulius
;
2023-05-18T11:41:52+03:00
;Derived atom types and hydrogen counts
from atom names that follow the AMCSD naming convention
(Wat == water, O-H == hydroxyl).
;

loop_
_cod_related_entry_id
_cod_related_entry_database
_cod_related_entry_code
1 AMCSD 0012497

_cod_duplicate_entry 9009561
